data_1550922
loop_
_publ_author_name
'Dehnen, Stefanie Susanne'
'Peters, Bertram'
'Santner, Silke'
'Donsbach, Carsten'
'Smarsly, Bernd'
'Voepel, Pascal'

_publ_section_title
;
 Ionic liquid cations as methylation agent for extremely weak chalcogenido
 metalate nucleophiles
;
_journal_name_full 'Chemical Science'
_journal_paper_doi 10.1039/C9SC01358J
_journal_year 2019
_chemical_formula_moiety 'C2 H6 Hg6 Te12, 6(C10 H19 N2)'
_chemical_formula_sum 'C62 H120 Hg6 N12 Te12'
_chemical_formula_weight 3768.43
_space_group_crystal_system triclinic
_space_group_IT_number 2
_space_group_name_Hall '-P 1'
_space_group_name_H-M_alt 'P -1'
_symmetry_space_group_name_Hall '-P 1'
_symmetry_space_group_name_H-M 'P -1'
_atom_sites_solution_hydrogens geom
_atom_sites_solution_primary dual
_audit_creation_date 2018-02-05
_audit_creation_method
;
Olex2 1.2
(compiled 2017.03.28 svn.r3405 for OlexSys, GUI svn.r5337)
;
_audit_update_record
;
2019-03-13 deposited with the CCDC.    2019-04-22 downloaded from the CCDC.
;
_cell_angle_alpha 75.961(5)
_cell_angle_beta 83.155(4)
_cell_angle_gamma 83.555(5)
_cell_formula_units_Z 1
_cell_length_a 10.0647(14)
_cell_length_b 11.591(2)
_cell_length_c 21.309(3)
_cell_measurement_reflns_used 9860
_cell_measurement_temperature 100.0
_cell_measurement_theta_max 26.42
_cell_measurement_theta_min 2.57
_cell_volume 2385.5(6)
_computing_cell_refinement 'SAINT v8.37A (Bruker, 2015)'
_computing_data_reduction 'SAINT v8.37A (Bruker, 2015)'
_computing_molecular_graphics 'Olex2 (Dolomanov et al., 2009)'
_computing_publication_material 'Olex2 (Dolomanov et al., 2009)'
_computing_structure_refinement 'XL (Sheldrick, 2008)'
_computing_structure_solution 'ShelXT (Sheldrick, 2015)'
_diffrn_ambient_temperature 100.0
_diffrn_measured_fraction_theta_full 0.999
_diffrn_measured_fraction_theta_max 0.996
_diffrn_measurement_device_type 'Bruker D8 Quest'
_diffrn_measurement_method '\f and \w scans'
_diffrn_radiation_type MoK\a
_diffrn_radiation_wavelength 0.71073
_diffrn_reflns_av_R_equivalents 0.0494
_diffrn_reflns_av_unetI/netI 0.0445
_diffrn_reflns_Laue_measured_fraction_full 0.999
_diffrn_reflns_Laue_measured_fraction_max 0.996
_diffrn_reflns_limit_h_max 12
_diffrn_reflns_limit_h_min -13
_diffrn_reflns_limit_k_max 14
_diffrn_reflns_limit_k_min -15
_diffrn_reflns_limit_l_max 26
_diffrn_reflns_limit_l_min -27
_diffrn_reflns_number 52343
_diffrn_reflns_point_group_measured_fraction_full 0.999
_diffrn_reflns_point_group_measured_fraction_max 0.996
_diffrn_reflns_theta_full 26.000
_diffrn_reflns_theta_max 27.500
_diffrn_reflns_theta_min 2.186
_diffrn_standards_number 0
_exptl_absorpt_coefficient_mu 13.253
_exptl_absorpt_correction_T_max 0.0249
_exptl_absorpt_correction_T_min 0.0050
_exptl_absorpt_correction_type multi-scan
_exptl_absorpt_process_details
;
SADABS-2014/5 (Bruker,2014/5) was used for absorption correction.
wR2(int) was 0.1505 before and 0.0628 after correction.
The Ratio of minimum to maximum transmission is 0.2008.
The \l/2 correction factor is 0.00150.
;
_exptl_crystal_colour red
_exptl_crystal_colour_primary red
_exptl_crystal_density_diffrn 2.623
_exptl_crystal_description plate
_exptl_crystal_F_000 1680
_exptl_crystal_size_max 0.11
_exptl_crystal_size_mid 0.09
_exptl_crystal_size_min 0.01
_refine_diff_density_max 4.137
_refine_diff_density_min -2.333
_refine_diff_density_rms 0.286
_refine_ls_extinction_method none
_refine_ls_goodness_of_fit_ref 1.110
_refine_ls_hydrogen_treatment constr
_refine_ls_matrix_type full
_refine_ls_number_parameters 729
_refine_ls_number_reflns 10898
_refine_ls_number_restraints 1416
_refine_ls_restrained_S_all 1.048
_refine_ls_R_factor_all 0.0793
_refine_ls_R_factor_gt 0.0599
_refine_ls_shift/su_max 0.001
_refine_ls_shift/su_mean 0.000
_refine_ls_structure_factor_coef Fsqd
_refine_ls_weighting_details 'w=1/[\s^2^(Fo^2^)+(0.0321P)^2^+87.8679P] where P=(Fo^2^+2Fc^2^)/3'
_refine_ls_weighting_scheme calc
_refine_ls_wR_factor_gt 0.1398
_refine_ls_wR_factor_ref 0.1451
_reflns_Friedel_coverage 0.000
_reflns_number_gt 8587
_reflns_number_total 10898
_reflns_threshold_expression 'I > 2\s(I)'
_cod_data_source_file c9sc01358j2.cif
_cod_data_source_block cdx108q
_cod_original_cell_volume 2385.5(7)
_cod_database_code 1550922
_shelx_shelxl_version_number 2014/7
_shelx_space_group_comment
;
The symmetry employed for this shelxl refinement is uniquely defined
by the following loop, which should always be used as a source of
symmetry information in preference to the above space-group names.
They are only intended as comments.
;
_olex2_refinement_description
;
1. Fixed Uiso
 At 1.2 times of:
  All C(H) groups, All C(H,H) groups, All C(H,H,H,H,H,H) groups
 At 1.5 times of:
  All C(H,H,H) groups
2. Restrained distances
 Hg1-Te3B \\sim Hg1-Te3A
 with sigma of 0.01
 Hg3-Te3B \\sim Hg3-Te3A
 with sigma of 0.02
 Te1A-C1A \\sim Te1B-C1B
 with sigma of 0.02
3. Uiso/Uaniso restraints and constraints
N1_1 \\sim N2_1 \\sim C2_1 \\sim C3_1 \\sim C4_1 \\sim C5_1 \\sim C6_1 \\sim
C7_1 \\sim C10_1 \\sim C9_1 \\sim C11_1 \\sim C8_1: within 2A with sigma of
0.04 and sigma for terminal atoms of 0.08
N1_2 \\sim N2_2 \\sim C2_2 \\sim C3_2 \\sim C4_2 \\sim C5_2 \\sim C6_2 \\sim
C7_2 \\sim C10_2 \\sim C9_2 \\sim C11_2 \\sim C8_2: within 2A with sigma of
0.04 and sigma for terminal atoms of 0.08
N1_3 \\sim N2_3 \\sim C2_3 \\sim C3_3 \\sim C4_3 \\sim C5_3 \\sim C6_3 \\sim
C7_3 \\sim C10_3 \\sim C9_3 \\sim C11_3 \\sim C8_3: within 2A with sigma of
0.04 and sigma for terminal atoms of 0.08
N1_4 \\sim N2_4 \\sim C2_4 \\sim C3_4 \\sim C4_4 \\sim C5_4 \\sim C6_4 \\sim
C7_4 \\sim C10_4 \\sim C9_4 \\sim C11_4 \\sim C8_4: within 2A with sigma of
0.04 and sigma for terminal atoms of 0.08
N1_5 \\sim N2_5 \\sim C2_5 \\sim C3_5 \\sim C4_5 \\sim C5_5 \\sim C6_5 \\sim
C7_5 \\sim C10_5 \\sim C9_5 \\sim C11_5 \\sim C8_5: within 2A with sigma of
0.04 and sigma for terminal atoms of 0.08
N1_6 \\sim N2_6 \\sim C2_6 \\sim C3_6 \\sim C4_6 \\sim C5_6 \\sim C6_6 \\sim
C7_6 \\sim C10_6 \\sim C9_6 \\sim C11_6 \\sim C8_6: within 2A with sigma of
0.04 and sigma for terminal atoms of 0.08
Uanis(N1_1) \\sim Ueq, Uanis(N2_1) \\sim Ueq, Uanis(C2_1) \\sim Ueq,
Uanis(C3_1) \\sim Ueq, Uanis(C4_1) \\sim Ueq, Uanis(C5_1) \\sim Ueq,
Uanis(C6_1) \\sim Ueq, Uanis(C7_1) \\sim Ueq, Uanis(C10_1) \\sim Ueq,
Uanis(C9_1) \\sim Ueq, Uanis(C11_1) \\sim Ueq, Uanis(C8_1) \\sim Ueq: with
sigma of 0.1 and sigma for terminal atoms of 0.2
Uanis(N1_2) \\sim Ueq, Uanis(N2_2) \\sim Ueq, Uanis(C2_2) \\sim Ueq,
Uanis(C3_2) \\sim Ueq, Uanis(C4_2) \\sim Ueq, Uanis(C5_2) \\sim Ueq,
Uanis(C6_2) \\sim Ueq, Uanis(C7_2) \\sim Ueq, Uanis(C10_2) \\sim Ueq,
Uanis(C9_2) \\sim Ueq, Uanis(C11_2) \\sim Ueq, Uanis(C8_2) \\sim Ueq: with
sigma of 0.1 and sigma for terminal atoms of 0.2
Uanis(N1_3) \\sim Ueq, Uanis(N2_3) \\sim Ueq, Uanis(C2_3) \\sim Ueq,
Uanis(C3_3) \\sim Ueq, Uanis(C4_3) \\sim Ueq, Uanis(C5_3) \\sim Ueq,
Uanis(C6_3) \\sim Ueq, Uanis(C7_3) \\sim Ueq, Uanis(C10_3) \\sim Ueq,
Uanis(C9_3) \\sim Ueq, Uanis(C11_3) \\sim Ueq, Uanis(C8_3) \\sim Ueq: with
sigma of 0.1 and sigma for terminal atoms of 0.2
Uanis(N1_4) \\sim Ueq, Uanis(N2_4) \\sim Ueq, Uanis(C2_4) \\sim Ueq,
Uanis(C3_4) \\sim Ueq, Uanis(C4_4) \\sim Ueq, Uanis(C5_4) \\sim Ueq,
Uanis(C6_4) \\sim Ueq, Uanis(C7_4) \\sim Ueq, Uanis(C10_4) \\sim Ueq,
Uanis(C9_4) \\sim Ueq, Uanis(C11_4) \\sim Ueq, Uanis(C8_4) \\sim Ueq: with
sigma of 0.1 and sigma for terminal atoms of 0.2
Uanis(C9_5) = Uanis(C10_5)
Uanis(N1_6) = Uanis(C10_6)
Uanis(N2_6) = Uanis(C9_6)
Uanis(C1A) = Uanis(Te1A)
Uanis(Te1B) = Uanis(C1B)
Uanis(C8_6) = Uanis(N1_6)
Uanis(C2_3) = Uanis(C3_3) = Uanis(C4_6)
Uanis(N2_3) = Uanis(C9_3)
Uanis(C9_3) = Uanis(N2_3)
4. Rigid body (RIGU) restrains
 N1_1, N2_1, C2_1, C3_1, C4_1, C5_1, C6_1, C7_1, C10_1, C9_1, C11_1, C8_1
 with sigma for 1-2 distances of 0.004 and sigma for 1-3 distances of 0.004
 N1_2, N2_2, C2_2, C3_2, C4_2, C5_2, C6_2, C7_2, C10_2, C9_2, C11_2, C8_2
 with sigma for 1-2 distances of 0.004 and sigma for 1-3 distances of 0.004
 N1_3, N2_3, C2_3, C3_3, C4_3, C5_3, C6_3, C7_3, C10_3, C9_3, C11_3, C8_3
 with sigma for 1-2 distances of 0.004 and sigma for 1-3 distances of 0.004
 N1_4, N2_4, C2_4, C3_4, C4_4, C5_4, C6_4, C7_4, C10_4, C9_4, C11_4, C8_4
 with sigma for 1-2 distances of 0.004 and sigma for 1-3 distances of 0.004
 N1_5, N2_5, C2_5, C3_5, C4_5, C5_5, C6_5, C7_5, C10_5, C9_5, C11_5, C8_5
 with sigma for 1-2 distances of 0.004 and sigma for 1-3 distances of 0.004
 N1_6, N2_6, C2_6, C3_6, C4_6, C5_6, C6_6, C7_6, C10_6, C9_6, C11_6, C8_6
 with sigma for 1-2 distances of 0.004 and sigma for 1-3 distances of 0.004
5. Same fragment restrains
{N1_3, N2_3, C2_3, C3_3, C4_3, C5_3, C6_3, C7_3, C10_3}
{N1_5, N2_5, C2_5, C3_5, C4_5, C5_5, C6_5, C7_5, C10_5}
{N1_6, N2_6, C2_6, C3_6, C4_6, C5_6, C6_6, C7_6, C10_6}
{N1_4, N2_4, C2_4, C3_4, C4_4, C5_4, C6_4, C7_4, C10_4}
{N1_2, N2_2, C2_2, C3_2, C4_2, C5_2, C6_2, C7_2, C10_2}
as
{N1_1, N2_1, C2_1, C3_1, C4_1, C5_1, C6_1, C7_1, C10_1} sigma for 1-2: 0.02
1-3: 0.04
6. Others
 Sof(N1)=Sof(N2)=Sof(C2)=Sof(H2A)=Sof(H2B)=Sof(H2C)=Sof(C3)=Sof(H3A)=Sof(H3B)=
 Sof(C4)=Sof(H4A)=Sof(H4B)=Sof(C5)=Sof(H5A)=Sof(H5B)=Sof(C6)=Sof(H6A)=Sof(H6B)=
 Sof(C7)=Sof(H7A)=Sof(H7B)=Sof(C10)=Sof(H10)=Sof(C9)=Sof(H9)=Sof(C11)=Sof(H11A)=
 Sof(H11B)=Sof(H11C)=Sof(C8)=Sof(H8)=1-FVAR(1)
 Sof(N1)=Sof(N2)=Sof(C2)=Sof(H2A)=Sof(H2B)=Sof(H2C)=Sof(C3)=Sof(H3A)=Sof(H3B)=
 Sof(C4)=Sof(H4A)=Sof(H4B)=Sof(C5)=Sof(H5A)=Sof(H5B)=Sof(C6)=Sof(H6A)=Sof(H6B)=
 Sof(C7)=Sof(H7A)=Sof(H7B)=Sof(C10)=Sof(H10)=Sof(C9)=Sof(H9)=Sof(C11)=Sof(H11A)=
 Sof(H11B)=Sof(H11C)=Sof(C8)=Sof(H8)=FVAR(1)
 Sof(N1)=Sof(N2)=Sof(C2)=Sof(H2A)=Sof(H2B)=Sof(H2C)=Sof(C3)=Sof(H3A)=Sof(H3B)=
 Sof(C4)=Sof(H4A)=Sof(H4B)=Sof(C5)=Sof(H5A)=Sof(H5B)=Sof(C6)=Sof(H6A)=Sof(H6B)=
 Sof(C7)=Sof(H7A)=Sof(H7B)=Sof(C10)=Sof(H10)=Sof(C9)=Sof(H9)=Sof(C11)=Sof(H11A)=
 Sof(H11B)=Sof(H11C)=Sof(C8)=Sof(H8)=1-FVAR(2)
 Sof(N1)=Sof(N2)=Sof(C2)=Sof(H2A)=Sof(H2B)=Sof(H2C)=Sof(C3)=Sof(H3A)=Sof(H3B)=
 Sof(C4)=Sof(H4A)=Sof(H4B)=Sof(C5)=Sof(H5A)=Sof(H5B)=Sof(C6)=Sof(H6A)=Sof(H6B)=
 Sof(C7)=Sof(H7A)=Sof(H7B)=Sof(C10)=Sof(H10)=Sof(C9)=Sof(H9)=Sof(C11)=Sof(H11A)=
 Sof(H11B)=Sof(H11C)=Sof(C8)=Sof(H8)=FVAR(2)
 Sof(N1)=Sof(N2)=Sof(C2)=Sof(C3)=Sof(H3A)=Sof(H3B)=Sof(C4)=Sof(H4A)=Sof(H4B)=
 Sof(C5)=Sof(H5A)=Sof(H5B)=Sof(C6)=Sof(H6A)=Sof(H6B)=Sof(C7)=Sof(H7A)=Sof(H7B)=
 Sof(C10)=Sof(H10)=Sof(C9)=Sof(H9)=Sof(C11)=Sof(H11A)=Sof(H11B)=Sof(H11C)=
 Sof(C8)=Sof(H8)=1-FVAR(3)
 Sof(H2A)=Sof(H2B)=Sof(H2C)=Sof(H2D)=Sof(H2E)=Sof(H2F)=0.5*(1-FVAR(4))
 Sof(N1)=Sof(N2)=Sof(C2)=Sof(H2A)=Sof(H2B)=Sof(H2C)=Sof(C3)=Sof(H3A)=Sof(H3B)=
 Sof(C4)=Sof(H4A)=Sof(H4B)=Sof(C5)=Sof(H5A)=Sof(H5B)=Sof(C6)=Sof(H6A)=Sof(H6B)=
 Sof(C7)=Sof(H7A)=Sof(H7B)=Sof(C10)=Sof(H10)=Sof(C9)=Sof(H9)=Sof(C11)=Sof(H11A)=
 Sof(H11B)=Sof(H11C)=Sof(C8)=Sof(H8)=FVAR(3)
 Sof(Te3B)=Sof(Te1B)=Sof(C1B)=Sof(H1BA)=Sof(H1BB)=Sof(H1BC)=1-FVAR(4)
 Sof(Te1A)=Sof(Te3A)=Sof(C1A)=Sof(H1AA)=Sof(H1AB)=Sof(H1AC)=FVAR(4)
7.a Secondary CH2 refined with riding coordinates:
 C3(H3A,H3B), C4(H4A,H4B), C5(H5A,H5B), C6(H6A,H6B), C7(H7A,H7B), C3(H3A,H3B),
 C4(H4A,H4B), C5(H5A,H5B), C6(H6A,H6B), C7(H7A,H7B), C3(H3A,H3B), C4(H4A,H4B),
 C5(H5A,H5B), C6(H6A,H6B), C7(H7A,H7B), C3(H3A,H3B), C4(H4A,H4B), C5(H5A,H5B),
 C6(H6A,H6B), C7(H7A,H7B), C3(H3A,H3B), C4(H4A,H4B), C5(H5A,H5B), C6(H6A,H6B),
 C7(H7A,H7B), C3(H3A,H3B), C4(H4A,H4B), C5(H5A,H5B), C6(H6A,H6B), C7(H7A,H7B)
7.b Aromatic/amide H refined with riding coordinates:
 C10(H10), C9(H9), C8(H8), C10(H10), C9(H9), C8(H8), C10(H10), C9(H9), C8(H8),
 C10(H10), C9(H9), C8(H8), C10(H10), C9(H9), C8(H8), C10(H10), C9(H9), C8(H8)
7.c Disordered Me refined with riding coordinates:
 C2(H2A,H2B,H2C,H2D,H2E,H2F)
7.d Idealised Me refined as rotating group:
 C1A(H1AA,H1AB,H1AC), C1B(H1BA,H1BB,H1BC), C2(H2A,H2B,H2C), C11(H11A,H11B,
 H11C), C11(H11A,H11B,H11C), C2(H2A,H2B,H2C), C11(H11A,H11B,H11C), C2(H2A,H2B,
 H2C), C11(H11A,H11B,H11C), C2(H2A,H2B,H2C), C11(H11A,H11B,H11C), C2(H2A,H2B,
 H2C), C11(H11A,H11B,H11C)
;
_olex2_submission_special_instructions 'No special instructions were received'

loop_
_space_group_symop_operation_xyz
'x, y, z'
'-x, -y, -z'

loop_
_atom_site_label
_atom_site_type_symbol
_atom_site_fract_x
_atom_site_fract_y
_atom_site_fract_z
_atom_site_U_iso_or_equiv
_atom_site_adp_type
_atom_site_occupancy
_atom_site_site_symmetry_order
_atom_site_calc_flag
_atom_site_refinement_flags_posn
_atom_site_refinement_flags_adp
_atom_site_refinement_flags_occupancy
_atom_site_disorder_assembly
_atom_site_disorder_group
Hg1 Hg 0.73157(6) 0.16380(5) 0.70470(3) 0.03902(15) Uani 1 1 d D . . . .
Hg2 Hg 0.37062(6) 0.72699(5) 0.48527(3) 0.03485(14) Uani 1 1 d . . . . .
Hg3 Hg 0.53585(6) 0.49452(5) 0.62834(3) 0.03765(15) Uani 1 1 d D . . . .
Te1A Te 0.8387(4) -0.0148(9) 0.8050(4) 0.0466(17) Uani 0.59(2) 1 d D . P A 1
Te2 Te 0.76090(10) 0.08425(8) 0.59543(5) 0.0374(2) Uani 1 1 d . . . . .
Te3A Te 0.6413(11) 0.3655(4) 0.7395(3) 0.0443(13) Uani 0.59(2) 1 d D . P A 1
Te4 Te 0.40733(10) 0.71867(8) 0.61177(5) 0.0351(2) Uani 1 1 d . . . . .
Te5 Te 0.37032(9) 0.34462(8) 0.58121(5) 0.0327(2) Uani 1 1 d . . . . .
Te6 Te 0.74303(9) 0.49391(8) 0.51832(5) 0.0344(2) Uani 1 1 d . . . . .
C1A C 0.807(3) 0.085(3) 0.8805(12) 0.0466(17) Uani 0.59(2) 1 d D . P A 1
H1AA H 0.8644 0.1518 0.8687 0.070 Uiso 0.59(2) 1 calc GR . P A 1
H1AB H 0.8308 0.0324 0.9218 0.070 Uiso 0.59(2) 1 calc GR . P A 1
H1AC H 0.7129 0.1160 0.8849 0.070 Uiso 0.59(2) 1 calc GR . P A 1
Te3B Te 0.5977(11) 0.3535(6) 0.7450(4) 0.0401(13) Uani 0.41(2) 1 d D . P A 2
Te1B Te 0.8321(6) 0.0218(9) 0.8162(3) 0.0447(11) Uani 0.41(2) 1 d D . P A 2
C1B C 0.766(5) 0.145(4) 0.8791(17) 0.0447(11) Uani 0.41(2) 1 d D . P A 2
H1BA H 0.7025 0.2086 0.8576 0.067 Uiso 0.41(2) 1 calc GR . P A 2
H1BB H 0.8442 0.1809 0.8876 0.067 Uiso 0.41(2) 1 calc GR . P A 2
H1BC H 0.7226 0.1019 0.9203 0.067 Uiso 0.41(2) 1 calc GR . P A 2
N1_1 N 0.780(2) 0.771(2) 0.6936(11) 0.036(5) Uani 0.526(18) 1 d D U P B 1
N2_1 N 0.920(2) 0.746(2) 0.6124(12) 0.034(4) Uani 0.526(18) 1 d D U P B 1
C2_1 C 0.840(6) 0.527(5) 0.961(3) 0.13(2) Uani 0.526(18) 1 d D U P B 1
H2A_1 H 0.8516 0.4793 1.0046 0.201 Uiso 0.526(18) 1 calc GR . P B 1
H2B_1 H 0.7926 0.6045 0.9627 0.201 Uiso 0.526(18) 1 calc GR . P B 1
H2C_1 H 0.9277 0.5382 0.9359 0.201 Uiso 0.526(18) 1 calc GR . P B 1
C3_1 C 0.760(5) 0.464(4) 0.928(2) 0.101(12) Uani 0.526(18) 1 d D U P B 1
H3A_1 H 0.7108 0.4057 0.9620 0.121 Uiso 0.526(18) 1 calc R . P B 1
H3B_1 H 0.8237 0.4174 0.9022 0.121 Uiso 0.526(18) 1 calc R . P B 1
C4_1 C 0.660(4) 0.538(5) 0.883(2) 0.084(12) Uani 0.526(18) 1 d D U P B 1
H4A_1 H 0.6095 0.4833 0.8679 0.101 Uiso 0.526(18) 1 calc R . P B 1
H4B_1 H 0.5941 0.5830 0.9091 0.101 Uiso 0.526(18) 1 calc R . P B 1
C5_1 C 0.718(3) 0.626(3) 0.8249(14) 0.050(7) Uani 0.526(18) 1 d D U P B 1
H5A_1 H 0.7899 0.5834 0.8008 0.059 Uiso 0.526(18) 1 calc R . P B 1
H5B_1 H 0.7590 0.6874 0.8395 0.059 Uiso 0.526(18) 1 calc R . P B 1
C6_1 C 0.611(2) 0.686(2) 0.7801(12) 0.041(6) Uani 0.526(18) 1 d D U P B 1
H6A_1 H 0.5877 0.6272 0.7570 0.050 Uiso 0.526(18) 1 calc R . P B 1
H6B_1 H 0.5295 0.7080 0.8068 0.050 Uiso 0.526(18) 1 calc R . P B 1
C7_1 C 0.652(2) 0.793(2) 0.7313(12) 0.038(5) Uani 0.526(18) 1 d D U P B 1
H7A_1 H 0.5816 0.8222 0.7013 0.046 Uiso 0.526(18) 1 calc R . P B 1
H7B_1 H 0.6609 0.8573 0.7538 0.046 Uiso 0.526(18) 1 calc R . P B 1
C10_1 C 0.907(2) 0.789(3) 0.7073(14) 0.040(5) Uani 0.526(18) 1 d D U P B 1
H10_1 H 0.9276 0.8095 0.7454 0.048 Uiso 0.526(18) 1 calc R . P B 1
C9_1 C 0.996(3) 0.773(3) 0.6551(18) 0.038(5) Uani 0.526(18) 1 d . U P B 1
H9_1 H 1.0897 0.7796 0.6499 0.046 Uiso 0.526(18) 1 calc R . P B 1
C11_1 C 0.977(4) 0.727(3) 0.5467(18) 0.047(7) Uani 0.526(18) 1 d . U P B 1
H11A_1 H 0.9998 0.8039 0.5183 0.070 Uiso 0.526(18) 1 calc GR . P B 1
H11B_1 H 0.9101 0.6944 0.5277 0.070 Uiso 0.526(18) 1 calc GR . P B 1
H11C_1 H 1.0578 0.6716 0.5513 0.070 Uiso 0.526(18) 1 calc GR . P B 1
C8_1 C 0.797(4) 0.747(3) 0.6337(18) 0.037(6) Uani 0.526(18) 1 d . U P B 1
H8_1 H 0.7262 0.7336 0.6110 0.044 Uiso 0.526(18) 1 calc R . P B 1
N1_3 N 1.176(5) 0.438(3) 0.7625(18) 0.041(7) Uani 0.42(2) 1 d D U P C 3
N2_3 N 1.062(4) 0.383(3) 0.6981(18) 0.035(6) Uani 0.42(2) 1 d D U P C 3
C2_3 C 0.998(8) 0.715(6) 1.001(2) 0.111(8) Uani 0.42(2) 1 d D U P C 3
H2A_3 H 0.9378 0.6629 1.0321 0.133 Uiso 0.208(10) 1 calc R . P C 3
H2B_3 H 1.0776 0.7216 1.0223 0.133 Uiso 0.208(10) 1 calc R . P C 3
H2C_3 H 0.9509 0.7949 0.9879 0.133 Uiso 0.208(10) 1 calc R . P C 3
H2D_3 H 1.0397 0.7900 0.9961 0.133 Uiso 0.208(10) 1 calc R . P C 3
H2E_3 H 0.8999 0.7313 1.0059 0.133 Uiso 0.208(10) 1 calc R . P C 3
H2F_3 H 1.0266 0.6581 1.0403 0.133 Uiso 0.208(10) 1 calc R . P C 3
C3_3 C 1.039(6) 0.665(5) 0.944(3) 0.111(8) Uani 0.42(2) 1 d D U P C 3
H3A_3 H 0.9577 0.6574 0.9238 0.133 Uiso 0.42(2) 1 calc R . P C 3
H3B_3 H 1.0842 0.5843 0.9581 0.133 Uiso 0.42(2) 1 calc R . P C 3
C4_3 C 1.133(6) 0.739(4) 0.892(3) 0.084(9) Uani 0.42(2) 1 d D U P C 3
H4A_3 H 1.0781 0.7963 0.8607 0.100 Uiso 0.42(2) 1 calc R . P C 3
H4B_3 H 1.1823 0.7863 0.9130 0.100 Uiso 0.42(2) 1 calc R . P C 3
C5_3 C 1.236(4) 0.671(3) 0.854(2) 0.068(8) Uani 0.42(2) 1 d D U P C 3
H5A_3 H 1.3020 0.6224 0.8823 0.081 Uiso 0.42(2) 1 calc R . P C 3
H5B_3 H 1.2838 0.7266 0.8179 0.081 Uiso 0.42(2) 1 calc R . P C 3
C6_3 C 1.161(4) 0.589(3) 0.826(2) 0.058(8) Uani 0.42(2) 1 d D U P C 3
H6A_3 H 1.1118 0.5353 0.8625 0.070 Uiso 0.42(2) 1 calc R . P C 3
H6B_3 H 1.0936 0.6390 0.7984 0.070 Uiso 0.42(2) 1 calc R . P C 3
C7_3 C 1.251(4) 0.517(4) 0.787(3) 0.050(8) Uani 0.42(2) 1 d D U P C 3
H7A_3 H 1.2987 0.5708 0.7504 0.060 Uiso 0.42(2) 1 calc R . P C 3
H7B_3 H 1.3190 0.4680 0.8148 0.060 Uiso 0.42(2) 1 calc R . P C 3
C10_3 C 1.103(4) 0.348(3) 0.8001(18) 0.035(7) Uani 0.42(2) 1 d D U P C 3
H10_3 H 1.0995 0.3157 0.8457 0.042 Uiso 0.42(2) 1 calc R . P C 3
C9_3 C 1.038(4) 0.316(3) 0.756(2) 0.035(6) Uani 0.42(2) 1 d . U P C 3
H9_3 H 0.9814 0.2528 0.7662 0.042 Uiso 0.42(2) 1 calc R . P C 3
C11_3 C 1.001(6) 0.383(4) 0.639(3) 0.037(9) Uani 0.42(2) 1 d . U P C 3
H11A_3 H 1.0154 0.3028 0.6303 0.056 Uiso 0.42(2) 1 calc GR . P C 3
H11B_3 H 1.0428 0.4400 0.6021 0.056 Uiso 0.42(2) 1 calc GR . P C 3
H11C_3 H 0.9044 0.4058 0.6444 0.056 Uiso 0.42(2) 1 calc GR . P C 3
C8_3 C 1.150(6) 0.464(4) 0.701(3) 0.031(7) Uani 0.42(2) 1 d . U P C 3
H8_3 H 1.1846 0.5249 0.6660 0.037 Uiso 0.42(2) 1 calc R . P C 3
N1_5 N 1.317(5) 1.022(9) 0.705(2) 0.048(10) Uani 0.283(19) 1 d D U P D 5
N2_5 N 1.314(6) 1.030(7) 0.603(2) 0.042(10) Uani 0.283(19) 1 d D U P D 5
C2_5 C 1.222(7) 1.203(5) 0.961(4) 0.09(2) Uani 0.283(19) 1 d D U P D 5
H2A_5 H 1.1259 1.2201 0.9723 0.128 Uiso 0.283(19) 1 calc GR . P D 5
H2B_5 H 1.2571 1.2714 0.9292 0.128 Uiso 0.283(19) 1 calc GR . P D 5
H2C_5 H 1.2699 1.1856 0.9998 0.128 Uiso 0.283(19) 1 calc GR . P D 5
C3_5 C 1.242(5) 1.097(5) 0.932(3) 0.068(14) Uani 0.283(19) 1 d D U P D 5
H3A_5 H 1.1830 1.1114 0.8960 0.082 Uiso 0.283(19) 1 calc R . P D 5
H3B_5 H 1.2114 1.0272 0.9652 0.082 Uiso 0.283(19) 1 calc R . P D 5
C4_5 C 1.384(5) 1.065(5) 0.905(3) 0.075(13) Uani 0.283(19) 1 d D U P D 5
H4A_5 H 1.4125 1.1339 0.8703 0.090 Uiso 0.283(19) 1 calc R . P D 5
H4B_5 H 1.4433 1.0555 0.9403 0.090 Uiso 0.283(19) 1 calc R . P D 5
C5_5 C 1.411(6) 0.956(5) 0.878(2) 0.078(13) Uani 0.283(19) 1 d D U P D 5
H5A_5 H 1.3915 0.8845 0.9133 0.094 Uiso 0.283(19) 1 calc R . P D 5
H5B_5 H 1.5068 0.9465 0.8620 0.094 Uiso 0.283(19) 1 calc R . P D 5
C6_5 C 1.325(6) 0.961(6) 0.823(2) 0.066(12) Uani 0.283(19) 1 d D U P D 5
H6A_5 H 1.3339 0.8820 0.8130 0.079 Uiso 0.283(19) 1 calc R . P D 5
H6B_5 H 1.2302 0.9791 0.8385 0.079 Uiso 0.283(19) 1 calc R . P D 5
C7_5 C 1.360(7) 1.052(5) 0.763(2) 0.053(10) Uani 0.283(19) 1 d D U P D 5
H7A_5 H 1.3168 1.1307 0.7669 0.064 Uiso 0.283(19) 1 calc R . P D 5
H7B_5 H 1.4587 1.0567 0.7569 0.064 Uiso 0.283(19) 1 calc R . P D 5
C10_5 C 1.185(5) 1.019(7) 0.695(3) 0.039(8) Uani 0.283(19) 1 d D U P D 5
H10_5 H 1.1092 1.0125 0.7261 0.047 Uiso 0.283(19) 1 calc R . P D 5
C9_5 C 1.185(8) 1.028(6) 0.629(4) 0.039(8) Uani 0.283(19) 1 d . U P D 5
H9_5 H 1.1087 1.0320 0.6062 0.047 Uiso 0.283(19) 1 calc R . P D 5
C11_5 C 1.352(7) 1.040(6) 0.540(3) 0.036(10) Uani 0.283(19) 1 d . U P D 5
H11A_5 H 1.3079 0.9834 0.5242 0.053 Uiso 0.283(19) 1 calc GR . P D 5
H11B_5 H 1.4500 1.0225 0.5342 0.053 Uiso 0.283(19) 1 calc GR . P D 5
H11C_5 H 1.3278 1.1215 0.5160 0.053 Uiso 0.283(19) 1 calc GR . P D 5
C8_5 C 1.386(11) 1.049(10) 0.654(5) 0.045(11) Uani 0.283(19) 1 d . U P D 5
H8_5 H 1.4733 1.0766 0.6479 0.053 Uiso 0.283(19) 1 calc R . P D 5
N1_6 N 1.177(3) 0.461(3) 0.7657(13) 0.040(4) Uani 0.58(2) 1 d D U P C 6
N2_6 N 1.048(3) 0.419(2) 0.7019(12) 0.034(4) Uani 0.58(2) 1 d D U P C 6
C2_6 C 1.113(6) 0.893(4) 0.955(2) 0.112(14) Uani 0.58(2) 1 d D U P C 6
H2A_6 H 1.1293 0.8375 0.9966 0.168 Uiso 0.58(2) 1 calc GR . P C 6
H2B_6 H 1.0161 0.9140 0.9533 0.168 Uiso 0.58(2) 1 calc GR . P C 6
H2C_6 H 1.1587 0.9649 0.9503 0.168 Uiso 0.58(2) 1 calc GR . P C 6
C3_6 C 1.165(6) 0.835(4) 0.901(2) 0.125(12) Uani 0.58(2) 1 d D U P C 6
H3A_6 H 1.2631 0.8178 0.9031 0.150 Uiso 0.58(2) 1 calc R . P C 6
H3B_6 H 1.1506 0.8938 0.8601 0.150 Uiso 0.58(2) 1 calc R . P C 6
C4_6 C 1.110(6) 0.720(4) 0.897(2) 0.111(8) Uani 0.58(2) 1 d D U P C 6
H4A_6 H 1.1413 0.6563 0.9338 0.133 Uiso 0.58(2) 1 calc R . P C 6
H4B_6 H 1.0107 0.7313 0.9053 0.133 Uiso 0.58(2) 1 calc R . P C 6
C5_6 C 1.141(5) 0.673(3) 0.8365(18) 0.103(10) Uani 0.58(2) 1 d D U P C 6
H5A_6 H 1.1838 0.7341 0.8015 0.123 Uiso 0.58(2) 1 calc R . P C 6
H5B_6 H 1.0560 0.6575 0.8220 0.123 Uiso 0.58(2) 1 calc R . P C 6
C6_6 C 1.233(4) 0.559(3) 0.8482(15) 0.079(8) Uani 0.58(2) 1 d D U P C 6
H6A_6 H 1.3123 0.5726 0.8683 0.094 Uiso 0.58(2) 1 calc R . P C 6
H6B_6 H 1.1855 0.4960 0.8799 0.094 Uiso 0.58(2) 1 calc R . P C 6
C7_6 C 1.282(3) 0.514(4) 0.7897(18) 0.059(7) Uani 0.58(2) 1 d D U P C 6
H7A_6 H 1.3581 0.4529 0.7998 0.071 Uiso 0.58(2) 1 calc R . P C 6
H7B_6 H 1.3151 0.5805 0.7549 0.071 Uiso 0.58(2) 1 calc R . P C 6
C10_6 C 1.090(3) 0.383(3) 0.8047(14) 0.040(4) Uani 0.58(2) 1 d D U P C 6
H10_6 H 1.0872 0.3554 0.8506 0.049 Uiso 0.58(2) 1 calc R . P C 6
C9_6 C 1.011(3) 0.352(2) 0.7654(14) 0.034(4) Uani 0.58(2) 1 d . U P C 6
H9_6 H 0.9443 0.2969 0.7778 0.040 Uiso 0.58(2) 1 calc R . P C 6
C11_6 C 0.990(5) 0.420(4) 0.6450(19) 0.049(10) Uani 0.58(2) 1 d . U P C 6
H11A_6 H 0.9883 0.3377 0.6410 0.073 Uiso 0.58(2) 1 calc GR . P C 6
H11B_6 H 1.0443 0.4642 0.6073 0.073 Uiso 0.58(2) 1 calc GR . P C 6
H11C_6 H 0.8987 0.4585 0.6468 0.073 Uiso 0.58(2) 1 calc GR . P C 6
C8_6 C 1.144(5) 0.484(4) 0.708(2) 0.040(4) Uani 0.58(2) 1 d . U P C 6
H8_6 H 1.1835 0.5413 0.6733 0.049 Uiso 0.58(2) 1 calc R . P C 6
N1_4 N 0.813(2) 0.751(3) 0.6707(12) 0.043(5) Uani 0.474(18) 1 d D U P B 4
N2_4 N 0.918(3) 0.758(2) 0.5755(14) 0.039(5) Uani 0.474(18) 1 d D U P B 4
C2_4 C 0.598(5) 0.353(4) 0.990(2) 0.092(15) Uani 0.474(18) 1 d D U P B 4
H2A_4 H 0.6400 0.2846 0.9735 0.137 Uiso 0.474(18) 1 calc GR . P B 4
H2B_4 H 0.5185 0.3296 1.0199 0.137 Uiso 0.474(18) 1 calc GR . P B 4
H2C_4 H 0.6617 0.3815 1.0127 0.137 Uiso 0.474(18) 1 calc GR . P B 4
C3_4 C 0.556(3) 0.450(3) 0.9346(17) 0.063(9) Uani 0.474(18) 1 d D U P B 4
H3A_4 H 0.4981 0.5123 0.9522 0.075 Uiso 0.474(18) 1 calc R . P B 4
H3B_4 H 0.5012 0.4174 0.9087 0.075 Uiso 0.474(18) 1 calc R . P B 4
C4_4 C 0.671(4) 0.510(3) 0.8896(14) 0.048(7) Uani 0.474(18) 1 d D U P B 4
H4A_4 H 0.7249 0.5430 0.9158 0.058 Uiso 0.474(18) 1 calc R . P B 4
H4B_4 H 0.7295 0.4472 0.8729 0.058 Uiso 0.474(18) 1 calc R . P B 4
C5_4 C 0.632(3) 0.608(3) 0.8325(13) 0.046(7) Uani 0.474(18) 1 d D U P B 4
H5A_4 H 0.5941 0.6790 0.8482 0.055 Uiso 0.474(18) 1 calc R . P B 4
H5B_4 H 0.5618 0.5815 0.8118 0.055 Uiso 0.474(18) 1 calc R . P B 4
C6_4 C 0.750(3) 0.641(3) 0.7821(13) 0.048(7) Uani 0.474(18) 1 d D U P B 4
H6A_4 H 0.8193 0.6700 0.8023 0.057 Uiso 0.474(18) 1 calc R . P B 4
H6B_4 H 0.7902 0.5692 0.7672 0.057 Uiso 0.474(18) 1 calc R . P B 4
C7_4 C 0.709(3) 0.735(3) 0.7251(12) 0.047(6) Uani 0.474(18) 1 d D U P B 4
H7A_4 H 0.6266 0.7137 0.7106 0.057 Uiso 0.474(18) 1 calc R . P B 4
H7B_4 H 0.6860 0.8118 0.7383 0.057 Uiso 0.474(18) 1 calc R . P B 4
C10_4 C 0.943(3) 0.777(3) 0.6744(17) 0.042(6) Uani 0.474(18) 1 d D U P B 4
H10_4 H 0.9776 0.7937 0.7104 0.051 Uiso 0.474(18) 1 calc R . P B 4
C9_4 C 1.012(4) 0.772(3) 0.614(2) 0.042(6) Uani 0.474(18) 1 d . U P B 4
H9_4 H 1.1054 0.7780 0.6021 0.050 Uiso 0.474(18) 1 calc R . P B 4
C11_4 C 0.944(4) 0.749(3) 0.508(2) 0.043(7) Uani 0.474(18) 1 d . U P B 4
H11A_4 H 0.8985 0.8185 0.4798 0.065 Uiso 0.474(18) 1 calc GR . P B 4
H11B_4 H 0.9115 0.6759 0.5028 0.065 Uiso 0.474(18) 1 calc GR . P B 4
H11C_4 H 1.0414 0.7480 0.4951 0.065 Uiso 0.474(18) 1 calc GR . P B 4
C8_4 C 0.801(4) 0.743(4) 0.610(2) 0.045(7) Uani 0.474(18) 1 d . U P B 4
H8_4 H 0.7212 0.7285 0.5943 0.054 Uiso 0.474(18) 1 calc R . P B 4
N1_2 N 1.321(2) 0.037(4) 0.7069(10) 0.050(6) Uani 0.717(19) 1 d D U P D 2
N2_2 N 1.277(2) 0.041(2) 0.6098(10) 0.040(4) Uani 0.717(19) 1 d D U P D 2
C2_2 C 1.382(7) 0.258(4) 1.002(2) 0.16(2) Uani 0.717(19) 1 d D U P D 2
H2A_2 H 1.4307 0.3283 0.9822 0.245 Uiso 0.717(19) 1 calc GR . P D 2
H2B_2 H 1.4018 0.2290 1.0478 0.245 Uiso 0.717(19) 1 calc GR . P D 2
H2C_2 H 1.2853 0.2791 1.0008 0.245 Uiso 0.717(19) 1 calc GR . P D 2
C3_2 C 1.425(5) 0.163(3) 0.9669(16) 0.124(13) Uani 0.717(19) 1 d D U P D 2
H3A_2 H 1.3977 0.0860 0.9947 0.149 Uiso 0.717(19) 1 calc R . P D 2
H3B_2 H 1.5245 0.1558 0.9600 0.149 Uiso 0.717(19) 1 calc R . P D 2
C4_2 C 1.371(4) 0.181(3) 0.9016(13) 0.093(9) Uani 0.717(19) 1 d D U P D 2
H4A_2 H 1.2716 0.1799 0.9088 0.111 Uiso 0.717(19) 1 calc R . P D 2
H4B_2 H 1.3908 0.2605 0.8751 0.111 Uiso 0.717(19) 1 calc R . P D 2
C5_2 C 1.425(4) 0.089(3) 0.8631(13) 0.078(8) Uani 0.717(19) 1 d D U P D 2
H5A_2 H 1.4150 0.0074 0.8907 0.094 Uiso 0.717(19) 1 calc R . P D 2
H5B_2 H 1.5215 0.0965 0.8495 0.094 Uiso 0.717(19) 1 calc R . P D 2
C6_2 C 1.349(3) 0.106(2) 0.8036(11) 0.066(7) Uani 0.717(19) 1 d D U P D 2
H6A_2 H 1.2518 0.1024 0.8175 0.079 Uiso 0.717(19) 1 calc R . P D 2
H6B_2 H 1.3616 0.1868 0.7756 0.079 Uiso 0.717(19) 1 calc R . P D 2
C7_2 C 1.395(3) 0.015(2) 0.7652(11) 0.057(6) Uani 0.717(19) 1 d D U P D 2
H7A_2 H 1.4920 0.0178 0.7519 0.069 Uiso 0.717(19) 1 calc R . P D 2
H7B_2 H 1.3795 -0.0653 0.7926 0.069 Uiso 0.717(19) 1 calc R . P D 2
C10_2 C 1.184(2) 0.040(3) 0.7079(13) 0.045(5) Uani 0.717(19) 1 d D U P D 2
H10_2 H 1.1203 0.0387 0.7448 0.055 Uiso 0.717(19) 1 calc R . P D 2
C9_2 C 1.156(3) 0.047(3) 0.6472(15) 0.047(5) Uani 0.717(19) 1 d . U P D 2
H9_2 H 1.0687 0.0542 0.6326 0.056 Uiso 0.717(19) 1 calc R . P D 2
C11_2 C 1.296(3) 0.053(3) 0.5376(14) 0.048(6) Uani 0.717(19) 1 d . U P D 2
H11A_2 H 1.2161 0.0302 0.5231 0.073 Uiso 0.717(19) 1 calc GR . P D 2
H11B_2 H 1.3744 -0.0003 0.5270 0.073 Uiso 0.717(19) 1 calc GR . P D 2
H11C_2 H 1.3113 0.1353 0.5157 0.073 Uiso 0.717(19) 1 calc GR . P D 2
C8_2 C 1.377(4) 0.031(3) 0.6463(19) 0.040(5) Uani 0.717(19) 1 d . U P D 2
H8_2 H 1.4705 0.0216 0.6328 0.049 Uiso 0.717(19) 1 calc R . P D 2

loop_
_atom_site_aniso_label
_atom_site_aniso_U_11
_atom_site_aniso_U_22
_atom_site_aniso_U_33
_atom_site_aniso_U_23
_atom_site_aniso_U_13
_atom_site_aniso_U_12
Hg1 0.0412(3) 0.0385(3) 0.0380(3) -0.0080(2) -0.0053(2) -0.0067(2)
Hg2 0.0402(3) 0.0281(3) 0.0364(3) -0.0086(2) -0.0053(2) 0.0005(2)
Hg3 0.0475(3) 0.0301(3) 0.0367(3) -0.0090(2) -0.0076(3) -0.0028(2)
Te1A 0.0404(13) 0.045(3) 0.047(2) 0.0040(19) -0.0129(11) 0.0021(13)
Te2 0.0428(5) 0.0305(4) 0.0364(5) -0.0068(4) -0.0016(4) 0.0037(4)
Te3A 0.067(3) 0.0304(12) 0.0372(14) -0.0076(10) -0.0102(19) -0.0065(15)
Te4 0.0430(5) 0.0291(4) 0.0360(5) -0.0130(4) -0.0034(4) -0.0029(4)
Te5 0.0350(5) 0.0252(4) 0.0389(5) -0.0098(4) -0.0018(4) -0.0035(3)
Te6 0.0326(5) 0.0286(4) 0.0431(5) -0.0098(4) -0.0059(4) -0.0021(3)
C1A 0.0404(13) 0.045(3) 0.047(2) 0.0040(19) -0.0129(11) 0.0021(13)
Te3B 0.051(3) 0.0391(19) 0.034(2) -0.0092(15) -0.009(2) -0.0132(19)
Te1B 0.068(3) 0.033(2) 0.0377(18) -0.0189(17) 0.0031(16) -0.0061(17)
C1B 0.068(3) 0.033(2) 0.0377(18) -0.0189(17) 0.0031(16) -0.0061(17)
N1_1 0.037(8) 0.031(10) 0.043(9) -0.017(7) 0.003(6) -0.006(6)
N2_1 0.038(8) 0.023(10) 0.043(9) -0.010(7) 0.002(6) -0.002(6)
C2_1 0.13(3) 0.13(3) 0.15(3) -0.02(3) -0.04(3) 0.00(3)
C3_1 0.10(2) 0.10(2) 0.086(18) 0.012(16) -0.002(15) -0.008(16)
C4_1 0.080(18) 0.08(2) 0.075(14) 0.006(14) 0.010(12) -0.016(14)
C5_1 0.052(13) 0.046(12) 0.053(12) -0.020(9) 0.007(10) -0.009(9)
C6_1 0.047(11) 0.036(10) 0.048(10) -0.025(8) 0.011(8) -0.014(8)
C7_1 0.038(9) 0.034(9) 0.049(10) -0.024(7) 0.006(7) -0.008(7)
C10_1 0.038(8) 0.039(13) 0.047(10) -0.018(9) 0.005(7) -0.009(7)
C9_1 0.036(8) 0.035(13) 0.046(10) -0.015(9) 0.003(7) -0.006(7)
C11_1 0.044(13) 0.054(18) 0.048(10) -0.024(11) 0.005(9) -0.011(12)
C8_1 0.037(8) 0.032(13) 0.044(9) -0.018(9) 0.002(6) -0.006(7)
N1_3 0.049(13) 0.027(11) 0.049(10) -0.015(8) 0.003(8) -0.006(10)
N2_3 0.040(11) 0.021(10) 0.047(10) -0.018(8) 0.006(8) -0.001(9)
C2_3 0.152(17) 0.091(13) 0.094(13) -0.033(10) -0.015(12) 0.002(12)
C3_3 0.152(17) 0.091(13) 0.094(13) -0.033(10) -0.015(12) 0.002(12)
C4_3 0.12(2) 0.058(13) 0.079(14) -0.034(11) -0.032(13) 0.021(12)
C5_3 0.108(17) 0.037(13) 0.062(14) -0.016(11) -0.038(12) 0.016(11)
C6_3 0.083(16) 0.044(13) 0.051(15) -0.019(12) -0.025(12) 0.019(11)
C7_3 0.066(14) 0.031(12) 0.058(14) -0.017(11) -0.005(11) -0.010(10)
C10_3 0.042(14) 0.018(11) 0.048(10) -0.017(8) 0.004(8) 0.003(10)
C9_3 0.040(11) 0.021(10) 0.047(10) -0.018(8) 0.006(8) -0.001(9)
C11_3 0.042(18) 0.024(18) 0.048(12) -0.016(11) 0.004(11) -0.006(15)
C8_3 0.031(12) 0.014(11) 0.047(10) -0.018(8) 0.007(8) 0.006(10)
N1_5 0.044(15) 0.05(2) 0.051(14) -0.011(11) -0.004(11) -0.006(12)
N2_5 0.043(15) 0.03(2) 0.051(14) -0.009(11) -0.006(11) 0.003(13)
C2_5 0.10(3) 0.07(3) 0.09(4) -0.01(3) 0.02(3) -0.06(2)
C3_5 0.09(3) 0.05(2) 0.05(2) 0.017(18) -0.009(18) -0.04(2)
C4_5 0.09(3) 0.08(2) 0.05(2) 0.005(17) -0.015(17) -0.04(2)
C5_5 0.09(3) 0.09(2) 0.060(17) -0.002(14) -0.026(15) -0.03(2)
C6_5 0.07(2) 0.08(2) 0.054(15) -0.004(13) -0.012(13) -0.025(19)
C7_5 0.05(2) 0.06(2) 0.052(14) -0.014(12) -0.005(12) -0.008(16)
C10_5 0.043(14) 0.022(16) 0.053(14) -0.015(12) -0.004(11) 0.001(11)
C9_5 0.043(14) 0.022(16) 0.053(14) -0.015(12) -0.004(11) 0.001(11)
C11_5 0.04(2) 0.01(2) 0.051(14) -0.007(12) -0.008(12) 0.012(18)
C8_5 0.044(16) 0.04(3) 0.051(14) -0.009(12) -0.004(11) -0.002(13)
N1_6 0.047(8) 0.032(9) 0.045(7) -0.014(6) -0.004(6) -0.002(7)
N2_6 0.039(8) 0.022(8) 0.041(7) -0.014(6) -0.003(6) 0.006(7)
C2_6 0.16(4) 0.10(2) 0.08(2) -0.020(18) -0.05(2) 0.02(2)
C3_6 0.19(3) 0.095(17) 0.09(2) -0.027(15) -0.01(2) -0.016(18)
C4_6 0.152(17) 0.091(13) 0.094(13) -0.033(10) -0.015(12) 0.002(12)
C5_6 0.13(2) 0.090(15) 0.093(14) -0.032(12) -0.015(13) 0.000(14)
C6_6 0.097(17) 0.080(14) 0.072(12) -0.034(11) -0.018(11) -0.020(12)
C7_6 0.069(11) 0.058(13) 0.059(12) -0.016(10) -0.014(9) -0.024(10)
C10_6 0.047(8) 0.032(9) 0.045(7) -0.014(6) -0.004(6) -0.002(7)
C9_6 0.039(8) 0.022(8) 0.041(7) -0.014(6) -0.003(6) 0.006(7)
C11_6 0.053(17) 0.05(2) 0.042(10) -0.012(11) -0.006(10) -0.011(17)
C8_6 0.047(8) 0.032(9) 0.045(7) -0.014(6) -0.004(6) -0.002(7)
N1_4 0.037(9) 0.036(12) 0.058(10) -0.014(7) -0.006(7) -0.003(7)
N2_4 0.035(9) 0.025(11) 0.056(10) -0.009(8) -0.007(7) 0.001(7)
C2_4 0.10(3) 0.07(2) 0.083(18) 0.003(17) 0.013(17) 0.019(18)
C3_4 0.076(17) 0.041(13) 0.071(15) -0.017(11) 0.002(12) -0.005(11)
C4_4 0.067(15) 0.035(11) 0.052(12) -0.027(9) -0.008(10) -0.003(10)
C5_4 0.048(13) 0.039(11) 0.056(11) -0.025(9) -0.002(9) -0.002(9)
C6_4 0.047(13) 0.041(12) 0.059(11) -0.020(9) -0.003(8) 0.001(9)
C7_4 0.042(10) 0.043(12) 0.061(10) -0.019(8) -0.004(8) -0.005(9)
C10_4 0.038(9) 0.033(14) 0.058(12) -0.012(9) -0.007(8) -0.003(9)
C9_4 0.037(9) 0.031(13) 0.058(12) -0.011(9) -0.008(8) 0.001(7)
C11_4 0.036(14) 0.038(16) 0.057(11) -0.012(9) -0.002(9) -0.009(12)
C8_4 0.036(9) 0.043(17) 0.058(11) -0.016(9) -0.005(7) -0.003(8)
N1_2 0.043(8) 0.056(14) 0.053(7) -0.018(7) 0.004(6) -0.012(7)
N2_2 0.044(9) 0.022(9) 0.056(7) -0.015(6) -0.001(6) -0.005(7)
C2_2 0.28(5) 0.12(3) 0.10(2) -0.07(2) -0.08(3) 0.08(3)
C3_2 0.20(3) 0.098(19) 0.074(13) -0.041(13) -0.048(16) 0.046(19)
C4_2 0.16(2) 0.061(14) 0.061(11) -0.027(10) -0.026(13) 0.030(14)
C5_2 0.113(18) 0.064(13) 0.062(11) -0.027(10) -0.021(11) 0.015(12)
C6_2 0.091(15) 0.052(11) 0.057(10) -0.021(9) -0.009(10) 0.008(10)
C7_2 0.059(11) 0.059(12) 0.058(9) -0.022(8) -0.004(8) -0.005(9)
C10_2 0.045(8) 0.039(14) 0.057(9) -0.021(7) 0.003(6) -0.009(7)
C9_2 0.045(8) 0.041(12) 0.058(9) -0.019(8) 0.001(6) -0.010(7)
C11_2 0.059(14) 0.031(12) 0.057(8) -0.016(7) -0.003(7) 0.000(13)
C8_2 0.042(8) 0.030(13) 0.051(8) -0.013(7) 0.002(6) -0.009(7)

loop_
_atom_type_symbol
_atom_type_description
_atom_type_scat_dispersion_real
_atom_type_scat_dispersion_imag
_atom_type_scat_source
C C 0.0033 0.0016 'International Tables Vol C Tables 4.2.6.8 and 6.1.1.4'
H H 0.0000 0.0000 'International Tables Vol C Tables 4.2.6.8 and 6.1.1.4'
Hg Hg -2.3894 9.2266 'International Tables Vol C Tables 4.2.6.8 and 6.1.1.4'
N N 0.0061 0.0033 'International Tables Vol C Tables 4.2.6.8 and 6.1.1.4'
Te Te -0.5308 1.6751 'International Tables Vol C Tables 4.2.6.8 and 6.1.1.4'

loop_
_geom_angle_atom_site_label_1
_geom_angle_atom_site_label_2
_geom_angle_atom_site_label_3
_geom_angle
_geom_angle_site_symmetry_1
_geom_angle_site_symmetry_3
Te2 Hg1 Te1A 109.1(3) . .
Te2 Hg1 Te3B 136.14(17) . .
Te2 Hg1 Te1B 119.7(2) . .
Te3A Hg1 Te1A 114.0(3) . .
Te3A Hg1 Te2 136.85(12) . .
Te3B Hg1 Te1B 103.8(3) . .
Te2 Hg2 Te5 110.08(4) 2_666 2_666
Te2 Hg2 Te6 108.63(4) 2_666 2_666
Te4 Hg2 Te2 124.41(4) . 2_666
Te4 Hg2 Te5 108.55(3) . 2_666
Te4 Hg2 Te6 108.21(3) . 2_666
Te6 Hg2 Te5 92.16(3) 2_666 2_666
Te3A Hg3 Te5 109.60(18) . .
Te3A Hg3 Te6 108.4(2) . .
Te4 Hg3 Te3A 125.63(9) . .
Te4 Hg3 Te5 108.07(3) . .
Te4 Hg3 Te6 107.97(3) . .
Te6 Hg3 Te5 92.02(3) . .
Te3B Hg3 Te4 124.54(12) . .
Te3B Hg3 Te5 102.4(2) . .
Te3B Hg3 Te6 116.1(2) . .
C1A Te1A Hg1 97.8(7) . .
Hg1 Te2 Hg2 99.85(4) . 2_666
Hg1 Te3A Hg3 100.79(16) . .
Hg3 Te4 Hg2 92.16(3) . .
Hg2 Te5 Hg3 82.97(3) 2_666 .
Te6 Te5 Hg2 101.10(4) 2_666 2_666
Te6 Te5 Hg3 101.78(4) 2_666 .
Hg2 Te6 Hg3 83.18(3) 2_666 .
Te5 Te6 Hg2 101.89(4) 2_666 2_666
Te5 Te6 Hg3 102.54(4) 2_666 .
Te1A C1A H1AA 109.5 . .
Te1A C1A H1AB 109.5 . .
Te1A C1A H1AC 109.5 . .
H1AA C1A H1AB 109.5 . .
H1AA C1A H1AC 109.5 . .
H1AB C1A H1AC 109.5 . .
Hg1 Te3B Hg3 99.7(2) . .
C1B Te1B Hg1 96.7(12) . .
Te1B C1B H1BA 109.5 . .
Te1B C1B H1BB 109.5 . .
Te1B C1B H1BC 109.5 . .
H1BA C1B H1BB 109.5 . .
H1BA C1B H1BC 109.5 . .
H1BB C1B H1BC 109.5 . .
C10_1 N1_1 C7_1 126.1(19) . .
C8_1 N1_1 C7_1 127(2) . .
C8_1 N1_1 C10_1 106(2) . .
C9_1 N2_1 C11_1 123(3) . .
C8_1 N2_1 C9_1 111(3) . .
C8_1 N2_1 C11_1 126(3) . .
H2A_1 C2_1 H2B_1 109.5 . .
H2A_1 C2_1 H2C_1 109.5 . .
H2B_1 C2_1 H2C_1 109.5 . .
C3_1 C2_1 H2A_1 109.5 . .
C3_1 C2_1 H2B_1 109.5 . .
C3_1 C2_1 H2C_1 109.5 . .
C2_1 C3_1 H3A_1 107.8 . .
C2_1 C3_1 H3B_1 107.8 . .
C2_1 C3_1 C4_1 118(3) . .
H3A_1 C3_1 H3B_1 107.2 . .
C4_1 C3_1 H3A_1 107.8 . .
C4_1 C3_1 H3B_1 107.8 . .
C3_1 C4_1 H4A_1 108.4 . .
C3_1 C4_1 H4B_1 108.4 . .
H4A_1 C4_1 H4B_1 107.4 . .
C5_1 C4_1 C3_1 116(3) . .
C5_1 C4_1 H4A_1 108.4 . .
C5_1 C4_1 H4B_1 108.4 . .
C4_1 C5_1 H5A_1 109.4 . .
C4_1 C5_1 H5B_1 109.4 . .
C4_1 C5_1 C6_1 111(2) . .
H5A_1 C5_1 H5B_1 108.0 . .
C6_1 C5_1 H5A_1 109.4 . .
C6_1 C5_1 H5B_1 109.4 . .
C5_1 C6_1 H6A_1 108.7 . .
C5_1 C6_1 H6B_1 108.7 . .
H6A_1 C6_1 H6B_1 107.6 . .
C7_1 C6_1 C5_1 114.1(18) . .
C7_1 C6_1 H6A_1 108.7 . .
C7_1 C6_1 H6B_1 108.7 . .
N1_1 C7_1 C6_1 112.3(18) . .
N1_1 C7_1 H7A_1 109.1 . .
N1_1 C7_1 H7B_1 109.1 . .
C6_1 C7_1 H7A_1 109.1 . .
C6_1 C7_1 H7B_1 109.1 . .
H7A_1 C7_1 H7B_1 107.9 . .
N1_1 C10_1 H10_1 126.5 . .
C9_1 C10_1 N1_1 107(2) . .
C9_1 C10_1 H10_1 126.5 . .
N2_1 C9_1 C10_1 106(3) . .
N2_1 C9_1 H9_1 127.2 . .
C10_1 C9_1 H9_1 127.2 . .
N2_1 C11_1 H11A_1 109.5 . .
N2_1 C11_1 H11B_1 109.5 . .
N2_1 C11_1 H11C_1 109.5 . .
H11A_1 C11_1 H11B_1 109.5 . .
H11A_1 C11_1 H11C_1 109.5 . .
H11B_1 C11_1 H11C_1 109.5 . .
N1_1 C8_1 H8_1 125.1 . .
N2_1 C8_1 N1_1 110(3) . .
N2_1 C8_1 H8_1 125.1 . .
C10_3 N1_3 C7_3 126(2) . .
C8_3 N1_3 C7_3 121(3) . .
C8_3 N1_3 C10_3 112(3) . .
C9_3 N2_3 C11_3 129(3) . .
C9_3 N2_3 C8_3 108(3) . .
C8_3 N2_3 C11_3 123(4) . .
H2A_3 C2_3 H2B_3 109.5 . .
H2A_3 C2_3 H2C_3 109.5 . .
H2A_3 C2_3 H2D_3 141.1 . .
H2A_3 C2_3 H2E_3 56.3 . .
H2A_3 C2_3 H2F_3 56.3 . .
H2B_3 C2_3 H2C_3 109.5 . .
H2B_3 C2_3 H2D_3 56.3 . .
H2B_3 C2_3 H2E_3 141.1 . .
H2B_3 C2_3 H2F_3 56.3 . .
H2C_3 C2_3 H2D_3 56.3 . .
H2C_3 C2_3 H2E_3 56.3 . .
H2C_3 C2_3 H2F_3 141.1 . .
H2D_3 C2_3 H2E_3 109.5 . .
H2D_3 C2_3 H2F_3 109.5 . .
H2E_3 C2_3 H2F_3 109.5 . .
C3_3 C2_3 H2A_3 109.5 . .
C3_3 C2_3 H2B_3 109.5 . .
C3_3 C2_3 H2C_3 109.5 . .
C3_3 C2_3 H2D_3 109.5 . .
C3_3 C2_3 H2E_3 109.5 . .
C3_3 C2_3 H2F_3 109.5 . .
C2_3 C3_3 H3A_3 108.6 . .
C2_3 C3_3 H3B_3 108.6 . .
C2_3 C3_3 C4_3 115(3) . .
H3A_3 C3_3 H3B_3 107.6 . .
C4_3 C3_3 H3A_3 108.6 . .
C4_3 C3_3 H3B_3 108.6 . .
C3_3 C4_3 H4A_3 108.2 . .
C3_3 C4_3 H4B_3 108.2 . .
H4A_3 C4_3 H4B_3 107.3 . .
C5_3 C4_3 C3_3 116(3) . .
C5_3 C4_3 H4A_3 108.2 . .
C5_3 C4_3 H4B_3 108.2 . .
C4_3 C5_3 H5A_3 110.1 . .
C4_3 C5_3 H5B_3 110.1 . .
C4_3 C5_3 C6_3 108(2) . .
H5A_3 C5_3 H5B_3 108.4 . .
C6_3 C5_3 H5A_3 110.1 . .
C6_3 C5_3 H5B_3 110.1 . .
C5_3 C6_3 H6A_3 109.0 . .
C5_3 C6_3 H6B_3 109.0 . .
H6A_3 C6_3 H6B_3 107.8 . .
C7_3 C6_3 C5_3 113(2) . .
C7_3 C6_3 H6A_3 109.0 . .
C7_3 C6_3 H6B_3 109.0 . .
N1_3 C7_3 C6_3 112(2) . .
N1_3 C7_3 H7A_3 109.3 . .
N1_3 C7_3 H7B_3 109.3 . .
C6_3 C7_3 H7A_3 109.3 . .
C6_3 C7_3 H7B_3 109.3 . .
H7A_3 C7_3 H7B_3 107.9 . .
N1_3 C10_3 H10_3 128.7 . .
C9_3 C10_3 N1_3 103(3) . .
C9_3 C10_3 H10_3 128.7 . .
N2_3 C9_3 C10_3 112(3) . .
N2_3 C9_3 H9_3 123.8 . .
C10_3 C9_3 H9_3 123.8 . .
N2_3 C11_3 H11A_3 109.5 . .
N2_3 C11_3 H11B_3 109.5 . .
N2_3 C11_3 H11C_3 109.5 . .
H11A_3 C11_3 H11B_3 109.5 . .
H11A_3 C11_3 H11C_3 109.5 . .
H11B_3 C11_3 H11C_3 109.5 . .
N1_3 C8_3 N2_3 104(4) . .
N1_3 C8_3 H8_3 127.8 . .
N2_3 C8_3 H8_3 127.8 . .
C10_5 N1_5 C7_5 124(3) . .
C8_5 N1_5 C7_5 119(6) . .
C8_5 N1_5 C10_5 110(5) . .
C9_5 N2_5 C8_5 104(6) . .
C11_5 N2_5 C9_5 124(6) . .
C11_5 N2_5 C8_5 130(7) . .
H2A_5 C2_5 H2B_5 109.5 . .
H2A_5 C2_5 H2C_5 109.5 . .
H2B_5 C2_5 H2C_5 109.5 . .
C3_5 C2_5 H2A_5 109.5 . .
C3_5 C2_5 H2B_5 109.5 . .
C3_5 C2_5 H2C_5 109.5 . .
C2_5 C3_5 H3A_5 108.3 . .
C2_5 C3_5 H3B_5 108.3 . .
C2_5 C3_5 C4_5 116(3) . .
H3A_5 C3_5 H3B_5 107.4 . .
C4_5 C3_5 H3A_5 108.3 . .
C4_5 C3_5 H3B_5 108.3 . .
C3_5 C4_5 H4A_5 107.8 . .
C3_5 C4_5 H4B_5 107.8 . .
H4A_5 C4_5 H4B_5 107.1 . .
C5_5 C4_5 C3_5 118(3) . .
C5_5 C4_5 H4A_5 107.8 . .
C5_5 C4_5 H4B_5 107.8 . .
C4_5 C5_5 H5A_5 109.2 . .
C4_5 C5_5 H5B_5 109.2 . .
C4_5 C5_5 C6_5 112(3) . .
H5A_5 C5_5 H5B_5 107.9 . .
C6_5 C5_5 H5A_5 109.2 . .
C6_5 C5_5 H5B_5 109.2 . .
C5_5 C6_5 H6A_5 108.5 . .
C5_5 C6_5 H6B_5 108.5 . .
H6A_5 C6_5 H6B_5 107.5 . .
C7_5 C6_5 C5_5 115(3) . .
C7_5 C6_5 H6A_5 108.5 . .
C7_5 C6_5 H6B_5 108.5 . .
N1_5 C7_5 C6_5 112(3) . .
N1_5 C7_5 H7A_5 109.2 . .
N1_5 C7_5 H7B_5 109.2 . .
C6_5 C7_5 H7A_5 109.2 . .
C6_5 C7_5 H7B_5 109.2 . .
H7A_5 C7_5 H7B_5 107.9 . .
N1_5 C10_5 H10_5 127.1 . .
C9_5 C10_5 N1_5 106(4) . .
C9_5 C10_5 H10_5 127.1 . .
N2_5 C9_5 C10_5 108(6) . .
N2_5 C9_5 H9_5 126.2 . .
C10_5 C9_5 H9_5 126.2 . .
N2_5 C11_5 H11A_5 109.5 . .
N2_5 C11_5 H11B_5 109.5 . .
N2_5 C11_5 H11C_5 109.5 . .
H11A_5 C11_5 H11B_5 109.5 . .
H11A_5 C11_5 H11C_5 109.5 . .
H11B_5 C11_5 H11C_5 109.5 . .
N1_5 C8_5 N2_5 108(8) . .
N1_5 C8_5 H8_5 125.8 . .
N2_5 C8_5 H8_5 125.8 . .
C10_6 N1_6 C7_6 124.4(19) . .
C8_6 N1_6 C7_6 127(3) . .
C8_6 N1_6 C10_6 108(3) . .
C11_6 N2_6 C9_6 127(3) . .
C8_6 N2_6 C9_6 106(2) . .
C8_6 N2_6 C11_6 127(3) . .
H2A_6 C2_6 H2B_6 109.5 . .
H2A_6 C2_6 H2C_6 109.5 . .
H2B_6 C2_6 H2C_6 109.5 . .
C3_6 C2_6 H2A_6 109.5 . .
C3_6 C2_6 H2B_6 109.5 . .
C3_6 C2_6 H2C_6 109.5 . .
C2_6 C3_6 H3A_6 107.3 . .
C2_6 C3_6 H3B_6 107.3 . .
C2_6 C3_6 C4_6 120(3) . .
H3A_6 C3_6 H3B_6 106.9 . .
C4_6 C3_6 H3A_6 107.3 . .
C4_6 C3_6 H3B_6 107.3 . .
C3_6 C4_6 H4A_6 107.2 . .
C3_6 C4_6 H4B_6 107.2 . .
H4A_6 C4_6 H4B_6 106.9 . .
C5_6 C4_6 C3_6 120(3) . .
C5_6 C4_6 H4A_6 107.2 . .
C5_6 C4_6 H4B_6 107.2 . .
C4_6 C5_6 H5A_6 109.3 . .
C4_6 C5_6 H5B_6 109.3 . .
C4_6 C5_6 C6_6 111(3) . .
H5A_6 C5_6 H5B_6 108.0 . .
C6_6 C5_6 H5A_6 109.3 . .
C6_6 C5_6 H5B_6 109.3 . .
C5_6 C6_6 H6A_6 108.5 . .
C5_6 C6_6 H6B_6 108.5 . .
H6A_6 C6_6 H6B_6 107.5 . .
C7_6 C6_6 C5_6 115(2) . .
C7_6 C6_6 H6A_6 108.5 . .
C7_6 C6_6 H6B_6 108.5 . .
N1_6 C7_6 H7A_6 109.0 . .
N1_6 C7_6 H7B_6 109.0 . .
C6_6 C7_6 N1_6 113(2) . .
C6_6 C7_6 H7A_6 109.0 . .
C6_6 C7_6 H7B_6 109.0 . .
H7A_6 C7_6 H7B_6 107.8 . .
N1_6 C10_6 H10_6 126.4 . .
C9_6 C10_6 N1_6 107(2) . .
C9_6 C10_6 H10_6 126.4 . .
N2_6 C9_6 H9_6 127.0 . .
C10_6 C9_6 N2_6 106(2) . .
C10_6 C9_6 H9_6 127.0 . .
N2_6 C11_6 H11A_6 109.5 . .
N2_6 C11_6 H11B_6 109.5 . .
N2_6 C11_6 H11C_6 109.5 . .
H11A_6 C11_6 H11B_6 109.5 . .
H11A_6 C11_6 H11C_6 109.5 . .
H11B_6 C11_6 H11C_6 109.5 . .
N1_6 C8_6 N2_6 113(3) . .
N1_6 C8_6 H8_6 123.7 . .
N2_6 C8_6 H8_6 123.7 . .
C10_4 N1_4 C7_4 125(2) . .
C8_4 N1_4 C7_4 126(3) . .
C8_4 N1_4 C10_4 109(2) . .
C9_4 N2_4 C11_4 125(3) . .
C8_4 N2_4 C9_4 110(3) . .
C8_4 N2_4 C11_4 124(3) . .
H2A_4 C2_4 H2B_4 109.5 . .
H2A_4 C2_4 H2C_4 109.5 . .
H2B_4 C2_4 H2C_4 109.5 . .
C3_4 C2_4 H2A_4 109.5 . .
C3_4 C2_4 H2B_4 109.5 . .
C3_4 C2_4 H2C_4 109.5 . .
C2_4 C3_4 H3A_4 108.5 . .
C2_4 C3_4 H3B_4 108.5 . .
C2_4 C3_4 C4_4 115(3) . .
H3A_4 C3_4 H3B_4 107.5 . .
C4_4 C3_4 H3A_4 108.5 . .
C4_4 C3_4 H3B_4 108.5 . .
C3_4 C4_4 H4A_4 108.1 . .
C3_4 C4_4 H4B_4 108.1 . .
H4A_4 C4_4 H4B_4 107.3 . .
C5_4 C4_4 C3_4 117(2) . .
C5_4 C4_4 H4A_4 108.1 . .
C5_4 C4_4 H4B_4 108.1 . .
C4_4 C5_4 H5A_4 109.0 . .
C4_4 C5_4 H5B_4 109.0 . .
C4_4 C5_4 C6_4 113(2) . .
H5A_4 C5_4 H5B_4 107.8 . .
C6_4 C5_4 H5A_4 109.0 . .
C6_4 C5_4 H5B_4 109.0 . .
C5_4 C6_4 H6A_4 109.2 . .
C5_4 C6_4 H6B_4 109.2 . .
H6A_4 C6_4 H6B_4 107.9 . .
C7_4 C6_4 C5_4 112.0(19) . .
C7_4 C6_4 H6A_4 109.2 . .
C7_4 C6_4 H6B_4 109.2 . .
N1_4 C7_4 C6_4 113(2) . .
N1_4 C7_4 H7A_4 109.1 . .
N1_4 C7_4 H7B_4 109.1 . .
C6_4 C7_4 H7A_4 109.1 . .
C6_4 C7_4 H7B_4 109.1 . .
H7A_4 C7_4 H7B_4 107.8 . .
N1_4 C10_4 H10_4 127.2 . .
N1_4 C10_4 C9_4 106(2) . .
C9_4 C10_4 H10_4 127.2 . .
N2_4 C9_4 C10_4 106(3) . .
N2_4 C9_4 H9_4 126.9 . .
C10_4 C9_4 H9_4 126.9 . .
N2_4 C11_4 H11A_4 109.5 . .
N2_4 C11_4 H11B_4 109.5 . .
N2_4 C11_4 H11C_4 109.5 . .
H11A_4 C11_4 H11B_4 109.5 . .
H11A_4 C11_4 H11C_4 109.5 . .
H11B_4 C11_4 H11C_4 109.5 . .
N1_4 C8_4 H8_4 125.7 . .
N2_4 C8_4 N1_4 109(3) . .
N2_4 C8_4 H8_4 125.7 . .
C10_2 N1_2 C7_2 124.6(19) . .
C8_2 N1_2 C7_2 126(3) . .
C8_2 N1_2 C10_2 109(2) . .
C9_2 N2_2 C11_2 126(2) . .
C8_2 N2_2 C9_2 110(3) . .
C8_2 N2_2 C11_2 123(3) . .
H2A_2 C2_2 H2B_2 109.5 . .
H2A_2 C2_2 H2C_2 109.5 . .
H2B_2 C2_2 H2C_2 109.5 . .
C3_2 C2_2 H2A_2 109.5 . .
C3_2 C2_2 H2B_2 109.5 . .
C3_2 C2_2 H2C_2 109.5 . .
C2_2 C3_2 H3A_2 108.3 . .
C2_2 C3_2 H3B_2 108.3 . .
C2_2 C3_2 C4_2 116(2) . .
H3A_2 C3_2 H3B_2 107.4 . .
C4_2 C3_2 H3A_2 108.3 . .
C4_2 C3_2 H3B_2 108.3 . .
C3_2 C4_2 H4A_2 108.5 . .
C3_2 C4_2 H4B_2 108.5 . .
H4A_2 C4_2 H4B_2 107.5 . .
C5_2 C4_2 C3_2 115(2) . .
C5_2 C4_2 H4A_2 108.5 . .
C5_2 C4_2 H4B_2 108.5 . .
C4_2 C5_2 H5A_2 109.7 . .
C4_2 C5_2 H5B_2 109.7 . .
C4_2 C5_2 C6_2 110.0(18) . .
H5A_2 C5_2 H5B_2 108.2 . .
C6_2 C5_2 H5A_2 109.7 . .
C6_2 C5_2 H5B_2 109.7 . .
C5_2 C6_2 H6A_2 109.1 . .
C5_2 C6_2 H6B_2 109.1 . .
H6A_2 C6_2 H6B_2 107.9 . .
C7_2 C6_2 C5_2 112.4(17) . .
C7_2 C6_2 H6A_2 109.1 . .
C7_2 C6_2 H6B_2 109.1 . .
N1_2 C7_2 C6_2 111(2) . .
N1_2 C7_2 H7A_2 109.4 . .
N1_2 C7_2 H7B_2 109.4 . .
C6_2 C7_2 H7A_2 109.4 . .
C6_2 C7_2 H7B_2 109.4 . .
H7A_2 C7_2 H7B_2 108.0 . .
N1_2 C10_2 H10_2 126.2 . .
C9_2 C10_2 N1_2 107.5(19) . .
C9_2 C10_2 H10_2 126.2 . .
N2_2 C9_2 H9_2 126.5 . .
C10_2 C9_2 N2_2 107(2) . .
C10_2 C9_2 H9_2 126.5 . .
N2_2 C11_2 H11A_2 109.5 . .
N2_2 C11_2 H11B_2 109.5 . .
N2_2 C11_2 H11C_2 109.5 . .
H11A_2 C11_2 H11B_2 109.5 . .
H11A_2 C11_2 H11C_2 109.5 . .
H11B_2 C11_2 H11C_2 109.5 . .
N1_2 C8_2 H8_2 126.6 . .
N2_2 C8_2 N1_2 107(3) . .
N2_2 C8_2 H8_2 126.6 . .

loop_
_geom_bond_atom_site_label_1
_geom_bond_atom_site_label_2
_geom_bond_distance
_geom_bond_site_symmetry_2
Hg1 Te1A 2.814(3) .
Hg1 Te2 2.6788(12) .
Hg1 Te3A 2.654(4) .
Hg1 Te3B 2.713(6) .
Hg1 Te1B 2.771(6) .
Hg2 Te2 2.7501(11) 2_666
Hg2 Te4 2.7415(12) .
Hg2 Te5 2.9492(12) 2_666
Hg2 Te6 2.9398(11) 2_666
Hg3 Te3A 2.738(6) .
Hg3 Te4 2.7308(11) .
Hg3 Te5 2.9492(11) .
Hg3 Te6 2.9469(12) .
Hg3 Te3B 2.721(8) .
Te1A C1A 2.17(3) .
Te2 Hg2 2.7501(11) 2_666
Te5 Hg2 2.9492(12) 2_666
Te5 Te6 2.7338(14) 2_666
Te6 Hg2 2.9398(11) 2_666
Te6 Te5 2.7338(14) 2_666
C1A H1AA 0.9800 .
C1A H1AB 0.9800 .
C1A H1AC 0.9800 .
Te1B C1B 2.19(3) .
C1B H1BA 0.9800 .
C1B H1BB 0.9800 .
C1B H1BC 0.9800 .
N1_1 C7_1 1.47(2) .
N1_1 C10_1 1.388(18) .
N1_1 C8_1 1.36(4) .
N2_1 C9_1 1.37(4) .
N2_1 C11_1 1.50(4) .
N2_1 C8_1 1.27(4) .
C2_1 H2A_1 0.9800 .
C2_1 H2B_1 0.9800 .
C2_1 H2C_1 0.9800 .
C2_1 C3_1 1.47(3) .
C3_1 H3A_1 0.9900 .
C3_1 H3B_1 0.9900 .
C3_1 C4_1 1.52(3) .
C4_1 H4A_1 0.9900 .
C4_1 H4B_1 0.9900 .
C4_1 C5_1 1.51(3) .
C5_1 H5A_1 0.9900 .
C5_1 H5B_1 0.9900 .
C5_1 C6_1 1.52(2) .
C6_1 H6A_1 0.9900 .
C6_1 H6B_1 0.9900 .
C6_1 C7_1 1.48(2) .
C7_1 H7A_1 0.9900 .
C7_1 H7B_1 0.9900 .
C10_1 H10_1 0.9500 .
C10_1 C9_1 1.38(4) .
C9_1 H9_1 0.9500 .
C11_1 H11A_1 0.9800 .
C11_1 H11B_1 0.9800 .
C11_1 H11C_1 0.9800 .
C8_1 H8_1 0.9500 .
N1_3 C7_3 1.47(2) .
N1_3 C10_3 1.381(19) .
N1_3 C8_3 1.33(6) .
N2_3 C9_3 1.30(5) .
N2_3 C11_3 1.47(5) .
N2_3 C8_3 1.38(5) .
C2_3 H2A_3 0.9800 .
C2_3 H2B_3 0.9800 .
C2_3 H2C_3 0.9800 .
C2_3 H2D_3 0.9800 .
C2_3 H2E_3 0.9800 .
C2_3 H2F_3 0.9800 .
C2_3 C3_3 1.48(3) .
C3_3 H3A_3 0.9900 .
C3_3 H3B_3 0.9900 .
C3_3 C4_3 1.52(3) .
C4_3 H4A_3 0.9900 .
C4_3 H4B_3 0.9900 .
C4_3 C5_3 1.51(3) .
C5_3 H5A_3 0.9900 .
C5_3 H5B_3 0.9900 .
C5_3 C6_3 1.53(2) .
C6_3 H6A_3 0.9900 .
C6_3 H6B_3 0.9900 .
C6_3 C7_3 1.48(2) .
C7_3 H7A_3 0.9900 .
C7_3 H7B_3 0.9900 .
C10_3 H10_3 0.9500 .
C10_3 C9_3 1.34(5) .
C9_3 H9_3 0.9500 .
C11_3 H11A_3 0.9800 .
C11_3 H11B_3 0.9800 .
C11_3 H11C_3 0.9800 .
C8_3 H8_3 0.9500 .
N1_5 C7_5 1.47(2) .
N1_5 C10_5 1.39(2) .
N1_5 C8_5 1.22(13) .
N2_5 C9_5 1.35(9) .
N2_5 C11_5 1.33(7) .
N2_5 C8_5 1.44(10) .
C2_5 H2A_5 0.9800 .
C2_5 H2B_5 0.9800 .
C2_5 H2C_5 0.9800 .
C2_5 C3_5 1.48(3) .
C3_5 H3A_5 0.9900 .
C3_5 H3B_5 0.9900 .
C3_5 C4_5 1.52(3) .
C4_5 H4A_5 0.9900 .
C4_5 H4B_5 0.9900 .
C4_5 C5_5 1.50(3) .
C5_5 H5A_5 0.9900 .
C5_5 H5B_5 0.9900 .
C5_5 C6_5 1.52(2) .
C6_5 H6A_5 0.9900 .
C6_5 H6B_5 0.9900 .
C6_5 C7_5 1.48(2) .
C7_5 H7A_5 0.9900 .
C7_5 H7B_5 0.9900 .
C10_5 H10_5 0.9500 .
C10_5 C9_5 1.38(8) .
C9_5 H9_5 0.9500 .
C11_5 H11A_5 0.9800 .
C11_5 H11B_5 0.9800 .
C11_5 H11C_5 0.9800 .
C8_5 H8_5 0.9500 .
N1_6 C7_6 1.477(19) .
N1_6 C10_6 1.382(18) .
N1_6 C8_6 1.27(4) .
N2_6 C9_6 1.42(4) .
N2_6 C11_6 1.40(4) .
N2_6 C8_6 1.33(4) .
C2_6 H2A_6 0.9800 .
C2_6 H2B_6 0.9800 .
C2_6 H2C_6 0.9800 .
C2_6 C3_6 1.48(3) .
C3_6 H3A_6 0.9900 .
C3_6 H3B_6 0.9900 .
C3_6 C4_6 1.52(3) .
C4_6 H4A_6 0.9900 .
C4_6 H4B_6 0.9900 .
C4_6 C5_6 1.51(3) .
C5_6 H5A_6 0.9900 .
C5_6 H5B_6 0.9900 .
C5_6 C6_6 1.52(2) .
C6_6 H6A_6 0.9900 .
C6_6 H6B_6 0.9900 .
C6_6 C7_6 1.48(2) .
C7_6 H7A_6 0.9900 .
C7_6 H7B_6 0.9900 .
C10_6 H10_6 0.9500 .
C10_6 C9_6 1.35(4) .
C9_6 H9_6 0.9500 .
C11_6 H11A_6 0.9800 .
C11_6 H11B_6 0.9800 .
C11_6 H11C_6 0.9800 .
C8_6 H8_6 0.9500 .
N1_4 C7_4 1.46(2) .
N1_4 C10_4 1.386(19) .
N1_4 C8_4 1.34(5) .
N2_4 C9_4 1.38(4) .
N2_4 C11_4 1.46(5) .
N2_4 C8_4 1.31(5) .
C2_4 H2A_4 0.9800 .
C2_4 H2B_4 0.9800 .
C2_4 H2C_4 0.9800 .
C2_4 C3_4 1.48(3) .
C3_4 H3A_4 0.9900 .
C3_4 H3B_4 0.9900 .
C3_4 C4_4 1.52(3) .
C4_4 H4A_4 0.9900 .
C4_4 H4B_4 0.9900 .
C4_4 C5_4 1.50(2) .
C5_4 H5A_4 0.9900 .
C5_4 H5B_4 0.9900 .
C5_4 C6_4 1.52(2) .
C6_4 H6A_4 0.9900 .
C6_4 H6B_4 0.9900 .
C6_4 C7_4 1.49(2) .
C7_4 H7A_4 0.9900 .
C7_4 H7B_4 0.9900 .
C10_4 H10_4 0.9500 .
C10_4 C9_4 1.40(5) .
C9_4 H9_4 0.9500 .
C11_4 H11A_4 0.9800 .
C11_4 H11B_4 0.9800 .
C11_4 H11C_4 0.9800 .
C8_4 H8_4 0.9500 .
N1_2 C7_2 1.473(19) .
N1_2 C10_2 1.381(18) .
N1_2 C8_2 1.36(4) .
N2_2 C9_2 1.38(3) .
N2_2 C11_2 1.50(3) .
N2_2 C8_2 1.33(4) .
C2_2 H2A_2 0.9800 .
C2_2 H2B_2 0.9800 .
C2_2 H2C_2 0.9800 .
C2_2 C3_2 1.48(3) .
C3_2 H3A_2 0.9900 .
C3_2 H3B_2 0.9900 .
C3_2 C4_2 1.52(3) .
C4_2 H4A_2 0.9900 .
C4_2 H4B_2 0.9900 .
C4_2 C5_2 1.51(2) .
C5_2 H5A_2 0.9900 .
C5_2 H5B_2 0.9900 .
C5_2 C6_2 1.52(2) .
C6_2 H6A_2 0.9900 .
C6_2 H6B_2 0.9900 .
C6_2 C7_2 1.49(2) .
C7_2 H7A_2 0.9900 .
C7_2 H7B_2 0.9900 .
C10_2 H10_2 0.9500 .
C10_2 C9_2 1.34(4) .
C9_2 H9_2 0.9500 .
C11_2 H11A_2 0.9800 .
C11_2 H11B_2 0.9800 .
C11_2 H11C_2 0.9800 .
C8_2 H8_2 0.9500 .

loop_
_geom_torsion_atom_site_label_1
_geom_torsion_atom_site_label_2
_geom_torsion_atom_site_label_3
_geom_torsion_atom_site_label_4
_geom_torsion
N1_1 C10_1 C9_1 N2_1 0(3)
C2_1 C3_1 C4_1 C5_1 62(7)
C3_1 C4_1 C5_1 C6_1 174(4)
C4_1 C5_1 C6_1 C7_1 165(3)
C5_1 C6_1 C7_1 N1_1 53(3)
C7_1 N1_1 C10_1 C9_1 -171(3)
C7_1 N1_1 C8_1 N2_1 172(2)
C10_1 N1_1 C7_1 C6_1 -94(3)
C10_1 N1_1 C8_1 N2_1 2(3)
C9_1 N2_1 C8_1 N1_1 -2(4)
C11_1 N2_1 C9_1 C10_1 177(3)
C11_1 N2_1 C8_1 N1_1 -178(3)
C8_1 N1_1 C7_1 C6_1 98(3)
C8_1 N1_1 C10_1 C9_1 -2(3)
C8_1 N2_1 C9_1 C10_1 1(4)
N1_3 C10_3 C9_3 N2_3 -3(4)
C2_3 C3_3 C4_3 C5_3 147(6)
C3_3 C4_3 C5_3 C6_3 53(6)
C4_3 C5_3 C6_3 C7_3 180(4)
C5_3 C6_3 C7_3 N1_3 179(4)
C7_3 N1_3 C10_3 C9_3 171(4)
C7_3 N1_3 C8_3 N2_3 -171(4)
C10_3 N1_3 C7_3 C6_3 -62(6)
C10_3 N1_3 C8_3 N2_3 -3(4)
C9_3 N2_3 C8_3 N1_3 1(4)
C11_3 N2_3 C9_3 C10_3 -174(4)
C11_3 N2_3 C8_3 N1_3 177(4)
C8_3 N1_3 C7_3 C6_3 104(5)
C8_3 N1_3 C10_3 C9_3 4(4)
C8_3 N2_3 C9_3 C10_3 1(4)
N1_5 C10_5 C9_5 N2_5 3(8)
C2_5 C3_5 C4_5 C5_5 177(6)
C3_5 C4_5 C5_5 C6_5 58(7)
C4_5 C5_5 C6_5 C7_5 69(7)
C5_5 C6_5 C7_5 N1_5 156(5)
C7_5 N1_5 C10_5 C9_5 161(6)
C7_5 N1_5 C8_5 N2_5 -170(6)
C10_5 N1_5 C7_5 C6_5 65(9)
C10_5 N1_5 C8_5 N2_5 -18(12)
C9_5 N2_5 C8_5 N1_5 19(11)
C11_5 N2_5 C9_5 C10_5 -179(7)
C11_5 N2_5 C8_5 N1_5 -175(8)
C8_5 N1_5 C7_5 C6_5 -146(10)
C8_5 N1_5 C10_5 C9_5 10(11)
C8_5 N2_5 C9_5 C10_5 -12(8)
N1_6 C10_6 C9_6 N2_6 -3(3)
C2_6 C3_6 C4_6 C5_6 168(5)
C3_6 C4_6 C5_6 C6_6 111(6)
C4_6 C5_6 C6_6 C7_6 -173(3)
C5_6 C6_6 C7_6 N1_6 -73(4)
C7_6 N1_6 C10_6 C9_6 -179(3)
C7_6 N1_6 C8_6 N2_6 178(3)
C10_6 N1_6 C7_6 C6_6 -45(4)
C10_6 N1_6 C8_6 N2_6 -6(4)
C9_6 N2_6 C8_6 N1_6 4(4)
C11_6 N2_6 C9_6 C10_6 -178(3)
C11_6 N2_6 C8_6 N1_6 -178(3)
C8_6 N1_6 C7_6 C6_6 130(4)
C8_6 N1_6 C10_6 C9_6 5(4)
C8_6 N2_6 C9_6 C10_6 0(3)
N1_4 C10_4 C9_4 N2_4 7(4)
C2_4 C3_4 C4_4 C5_4 179(4)
C3_4 C4_4 C5_4 C6_4 -166(3)
C4_4 C5_4 C6_4 C7_4 178(3)
C5_4 C6_4 C7_4 N1_4 -168(3)
C7_4 N1_4 C10_4 C9_4 174(3)
C7_4 N1_4 C8_4 N2_4 -178(3)
C10_4 N1_4 C7_4 C6_4 -56(4)
C10_4 N1_4 C8_4 N2_4 2(4)
C9_4 N2_4 C8_4 N1_4 2(4)
C11_4 N2_4 C9_4 C10_4 180(3)
C11_4 N2_4 C8_4 N1_4 177(3)
C8_4 N1_4 C7_4 C6_4 124(4)
C8_4 N1_4 C10_4 C9_4 -5(4)
C8_4 N2_4 C9_4 C10_4 -6(4)
N1_2 C10_2 C9_2 N2_2 3(3)
C2_2 C3_2 C4_2 C5_2 175(5)
C3_2 C4_2 C5_2 C6_2 172(4)
C4_2 C5_2 C6_2 C7_2 -178(3)
C5_2 C6_2 C7_2 N1_2 -179(3)
C7_2 N1_2 C10_2 C9_2 -173(3)
C7_2 N1_2 C8_2 N2_2 172(3)
C10_2 N1_2 C7_2 C6_2 -58(4)
C10_2 N1_2 C8_2 N2_2 5(4)
C9_2 N2_2 C8_2 N1_2 -3(4)
C11_2 N2_2 C9_2 C10_2 -176(2)
C11_2 N2_2 C8_2 N1_2 173(3)
C8_2 N1_2 C7_2 C6_2 136(4)
C8_2 N1_2 C10_2 C9_2 -5(4)
C8_2 N2_2 C9_2 C10_2 0(3)
